data_7717645
loop_
_publ_author_name
'Pal, Sarvesh Kumar'
'Ansari, Toufik'
'Yadav, Chote Lal'
'Singh, Nanhai'
'Lama, Prem'
'Indra, Arindam'
'Kumar, Kamlesh'

_publ_section_title
;
 Ni(II)-dithiocarbamate and -diphosphine coordination complexes as
 pre-catalysts for electrochemical OER activity
;
_journal_name_full 'Dalton Transactions'
_journal_paper_doi 10.1039/D4DT02447H
_journal_year 2024
_chemical_formula_sum 'C49 H42 F6 Fe N Ni P3 S2'
_chemical_formula_weight 1030.42
_space_group_crystal_system triclinic
_space_group_IT_number 2
_space_group_name_Hall '-P 1'
_space_group_name_H-M_alt 'P -1'
_atom_sites_solution_hydrogens geom
_atom_sites_solution_primary direct
_atom_sites_solution_secondary difmap
_audit_creation_method SHELXL-2019/2
_audit_update_record
;
2024-01-23 deposited with the CCDC.	2024-12-02 downloaded from the CCDC.
;
_cell_angle_alpha 69.673(3)
_cell_angle_beta 87.511(3)
_cell_angle_gamma 89.058(3)
_cell_formula_units_Z 2
_cell_length_a 11.0237(11)
_cell_length_b 14.7281(15)
_cell_length_c 14.8606(16)
_cell_measurement_reflns_used 9954
_cell_measurement_temperature 100(2)
_cell_measurement_theta_max 28.18
_cell_measurement_theta_min 2.31
_cell_volume 2260.4(4)
_computing_cell_refinement 'Bruker SAINT'
_computing_data_collection 'Bruker APEX3'
_computing_data_reduction 'Bruker SAINT'
_computing_structure_refinement 'SHELXL-2019/2 (Sheldrick, 2019)'
_diffrn_ambient_temperature 100(2)
_diffrn_measured_fraction_theta_full 0.999
_diffrn_measured_fraction_theta_max 0.999
_diffrn_measurement_device_type 'Bruker APEX-III photon detector'
_diffrn_measurement_method '\f and \w scans'
_diffrn_radiation_type MoK\a
_diffrn_radiation_wavelength 0.71073
_diffrn_reflns_av_R_equivalents 0.0442
_diffrn_reflns_av_unetI/netI 0.0446
_diffrn_reflns_Laue_measured_fraction_full 0.999
_diffrn_reflns_Laue_measured_fraction_max 0.999
_diffrn_reflns_limit_h_max 13
_diffrn_reflns_limit_h_min -13
_diffrn_reflns_limit_k_max 17
_diffrn_reflns_limit_k_min -17
_diffrn_reflns_limit_l_max 17
_diffrn_reflns_limit_l_min -17
_diffrn_reflns_number 28085
_diffrn_reflns_point_group_measured_fraction_full 0.999
_diffrn_reflns_point_group_measured_fraction_max 0.999
_diffrn_reflns_theta_full 25.000
_diffrn_reflns_theta_max 25.000
_diffrn_reflns_theta_min 2.311
_exptl_absorpt_coefficient_mu 0.997
_exptl_absorpt_correction_type multi-scan
_exptl_absorpt_process_details SADABS
_exptl_crystal_colour red
_exptl_crystal_density_diffrn 1.514
_exptl_crystal_description block
_exptl_crystal_F_000 1056
_exptl_crystal_size_max 0.280
_exptl_crystal_size_mid 0.260
_exptl_crystal_size_min 0.250
_exptl_transmission_factor_max 0.7457
_exptl_transmission_factor_min 0.6395
_refine_diff_density_max 0.641
_refine_diff_density_min -0.336
_refine_diff_density_rms 0.070
_refine_ls_extinction_method none
_refine_ls_goodness_of_fit_ref 1.036
_refine_ls_hydrogen_treatment constr
_refine_ls_matrix_type full
_refine_ls_number_parameters 568
_refine_ls_number_reflns 7962
_refine_ls_number_restraints 0
_refine_ls_restrained_S_all 1.036
_refine_ls_R_factor_all 0.0465
_refine_ls_R_factor_gt 0.0361
_refine_ls_shift/su_max 0.000
_refine_ls_shift/su_mean 0.000
_refine_ls_structure_factor_coef Fsqd
_refine_ls_weighting_details 'w=1/[\s^2^(Fo^2^)+(0.0379P)^2^+1.3090P] where P=(Fo^2^+2Fc^2^)/3'
_refine_ls_weighting_scheme calc
_refine_ls_wR_factor_gt 0.0808
_refine_ls_wR_factor_ref 0.0865
_reflns_Friedel_coverage 0.000
_reflns_number_gt 6700
_reflns_number_total 7962
_reflns_threshold_expression 'I > 2\s(I)'
_cod_data_source_file d4dt02447h2.cif
_cod_data_source_block SK_293
_cod_database_code 7717645
_shelx_shelxl_version_number 2019/2
_shelx_space_group_comment
;
The symmetry employed for this shelxl refinement is uniquely defined
by the following loop, which should always be used as a source of
symmetry information in preference to the above space-group names.
They are only intended as comments.
;
_shelx_estimated_absorpt_t_min 0.768
_shelx_estimated_absorpt_t_max 0.789

loop_
_space_group_symop_operation_xyz
'x, y, z'
'-x, -y, -z'

loop_
_atom_site_label
_atom_site_type_symbol
_atom_site_fract_x
_atom_site_fract_y
_atom_site_fract_z
_atom_site_U_iso_or_equiv
_atom_site_adp_type
_atom_site_occupancy
_atom_site_site_symmetry_order
_atom_site_calc_flag
_atom_site_refinement_flags_posn
_atom_site_refinement_flags_adp
_atom_site_refinement_flags_occupancy
_atom_site_disorder_assembly
_atom_site_disorder_group
Ni1 Ni 0.41340(3) 0.26462(2) 0.29423(2) 0.01290(9) Uani 1 1 d . . . . .
Fe1 Fe 0.13225(3) 0.36021(3) 0.43535(3) 0.01479(10) Uani 1 1 d . . . . .
S1 S 0.43400(6) 0.19348(5) 0.18576(5) 0.01889(16) Uani 1 1 d . . . . .
S2 S 0.59186(6) 0.32254(5) 0.22354(5) 0.01878(16) Uani 1 1 d . . . . .
P1 P 0.23735(6) 0.19346(5) 0.34732(5) 0.01338(15) Uani 1 1 d . . . . .
P2 P 0.43340(6) 0.34568(5) 0.39301(5) 0.01266(15) Uani 1 1 d . . . . .
P3 P 0.91464(6) 0.28062(5) 0.81024(5) 0.01817(16) Uani 1 1 d . . . . .
F1 F 0.78136(14) 0.23354(13) 0.82380(11) 0.0285(4) Uani 1 1 d . . . . .
F2 F 1.04736(15) 0.32663(13) 0.79737(12) 0.0308(4) Uani 1 1 d . . . . .
F3 F 0.94516(15) 0.20847(13) 0.91567(11) 0.0332(4) Uani 1 1 d . . . . .
F4 F 0.86369(17) 0.35901(13) 0.85467(13) 0.0392(5) Uani 1 1 d . . . . .
F5 F 0.88345(15) 0.35218(11) 0.70523(11) 0.0263(4) Uani 1 1 d . . . . .
F6 F 0.96363(14) 0.20238(11) 0.76507(11) 0.0249(4) Uani 1 1 d . . . . .
N1 N 0.6531(2) 0.23924(16) 0.09239(16) 0.0189(5) Uani 1 1 d . . . . .
C1 C 0.5688(3) 0.0013(2) 0.1353(2) 0.0333(8) Uani 1 1 d . . . . .
H1 H 0.485816 0.019998 0.130931 0.040 Uiso 1 1 calc R U . . .
C2 C 0.6005(3) -0.0943(2) 0.1858(2) 0.0410(9) Uani 1 1 d . . . . .
H2 H 0.538794 -0.140541 0.215643 0.049 Uiso 1 1 calc R U . . .
C3 C 0.7212(3) -0.1224(2) 0.1928(2) 0.0364(8) Uani 1 1 d . . . . .
H3 H 0.742450 -0.187540 0.228019 0.044 Uiso 1 1 calc R U . . .
C4 C 0.8100(3) -0.0556(2) 0.1485(2) 0.0363(8) Uani 1 1 d . . . . .
H4 H 0.892914 -0.074723 0.152524 0.044 Uiso 1 1 calc R U . . .
C5 C 0.7795(3) 0.0394(2) 0.0981(2) 0.0315(7) Uani 1 1 d . . . . .
H5 H 0.841793 0.084803 0.067611 0.038 Uiso 1 1 calc R U . . .
C6 C 0.6588(3) 0.0694(2) 0.0912(2) 0.0209(6) Uani 1 1 d . . . . .
C7 C 0.6269(3) 0.1739(2) 0.0380(2) 0.0227(6) Uani 1 1 d . . . . .
H7A H 0.673244 0.196477 -0.024282 0.027 Uiso 1 1 calc R U . . .
H7B H 0.539415 0.178263 0.024431 0.027 Uiso 1 1 calc R U . . .
C8 C 0.7745(3) 0.2870(2) 0.0795(2) 0.0270(7) Uani 1 1 d . . . . .
H8A H 0.823570 0.269532 0.030487 0.032 Uiso 1 1 calc R U . . .
H8B H 0.816742 0.261304 0.140692 0.032 Uiso 1 1 calc R U . . .
C9 C 0.7686(3) 0.3963(2) 0.0491(2) 0.0232(7) Uani 1 1 d . . . . .
C10 C 0.8527(3) 0.4444(2) 0.0824(2) 0.0347(8) Uani 1 1 d . . . . .
H10 H 0.912541 0.408574 0.124652 0.042 Uiso 1 1 calc R U . . .
C11 C 0.8504(3) 0.5450(3) 0.0545(3) 0.0434(9) Uani 1 1 d . . . . .
H11 H 0.908993 0.577646 0.077150 0.052 Uiso 1 1 calc R U . . .
C12 C 0.7621(3) 0.5976(3) -0.0066(3) 0.0407(9) Uani 1 1 d . . . . .
H12 H 0.759493 0.666152 -0.025030 0.049 Uiso 1 1 calc R U . . .
C13 C 0.6779(3) 0.5498(2) -0.0404(2) 0.0347(8) Uani 1 1 d . . . . .
H13 H 0.617424 0.585301 -0.082154 0.042 Uiso 1 1 calc R U . . .
C14 C 0.6825(3) 0.4497(2) -0.0127(2) 0.0272(7) Uani 1 1 d . . . . .
H14 H 0.625366 0.417145 -0.036749 0.033 Uiso 1 1 calc R U . . .
C15 C 0.5732(2) 0.25004(18) 0.15617(19) 0.0169(6) Uani 1 1 d . . . . .
C16 C 0.1782(2) 0.13630(19) 0.26739(19) 0.0161(6) Uani 1 1 d . . . . .
C17 C 0.1078(3) 0.1903(2) 0.1919(2) 0.0226(6) Uani 1 1 d . . . . .
H17 H 0.078885 0.252242 0.189170 0.027 Uiso 1 1 calc R U . . .
C18 C 0.0792(3) 0.1544(2) 0.1203(2) 0.0306(7) Uani 1 1 d . . . . .
H18 H 0.032407 0.192307 0.068197 0.037 Uiso 1 1 calc R U . . .
C19 C 0.1194(3) 0.0631(2) 0.1253(2) 0.0318(8) Uani 1 1 d . . . . .
H19 H 0.099434 0.038309 0.076715 0.038 Uiso 1 1 calc R U . . .
C20 C 0.1880(3) 0.0082(2) 0.2004(2) 0.0288(7) Uani 1 1 d . . . . .
H20 H 0.214785 -0.054464 0.203676 0.035 Uiso 1 1 calc R U . . .
C21 C 0.2179(3) 0.0443(2) 0.2712(2) 0.0213(6) Uani 1 1 d . . . . .
H21 H 0.265711 0.006282 0.322637 0.026 Uiso 1 1 calc R U . . .
C22 C 0.2466(2) 0.09749(18) 0.46399(18) 0.0150(6) Uani 1 1 d . . . . .
C23 C 0.1441(3) 0.04687(19) 0.5140(2) 0.0209(6) Uani 1 1 d . . . . .
H23 H 0.067800 0.058525 0.484681 0.025 Uiso 1 1 calc R U . . .
C24 C 0.1525(3) -0.0201(2) 0.6060(2) 0.0266(7) Uani 1 1 d . . . . .
H24 H 0.082075 -0.053118 0.639890 0.032 Uiso 1 1 calc R U . . .
C25 C 0.2644(3) -0.0387(2) 0.6483(2) 0.0268(7) Uani 1 1 d . . . . .
H25 H 0.270096 -0.084023 0.711673 0.032 Uiso 1 1 calc R U . . .
C26 C 0.3671(3) 0.0082(2) 0.5991(2) 0.0238(7) Uani 1 1 d . . . . .
H26 H 0.443665 -0.006082 0.627786 0.029 Uiso 1 1 calc R U . . .
C27 C 0.3586(2) 0.07625(19) 0.5074(2) 0.0195(6) Uani 1 1 d . . . . .
H27 H 0.429586 0.108701 0.473853 0.023 Uiso 1 1 calc R U . . .
C28 C 0.1185(2) 0.27602(19) 0.35546(19) 0.0158(6) Uani 1 1 d . . . . .
C29 C 0.1180(2) 0.37573(19) 0.29497(19) 0.0169(6) Uani 1 1 d . . . . .
H29 H 0.175648 0.405867 0.244334 0.020 Uiso 1 1 calc R U . . .
C30 C 0.0168(2) 0.4222(2) 0.3233(2) 0.0199(6) Uani 1 1 d . . . . .
H30 H -0.004690 0.488531 0.295214 0.024 Uiso 1 1 calc R U . . .
C31 C -0.0460(2) 0.3518(2) 0.4008(2) 0.0218(6) Uani 1 1 d . . . . .
H31 H -0.117275 0.363235 0.433592 0.026 Uiso 1 1 calc R U . . .
C32 C 0.0143(2) 0.2616(2) 0.4215(2) 0.0197(6) Uani 1 1 d . . . . .
H32 H -0.009391 0.202387 0.469976 0.024 Uiso 1 1 calc R U . . .
C33 C 0.3090(2) 0.36875(19) 0.46471(19) 0.0148(6) Uani 1 1 d . . . . .
C34 C 0.2471(2) 0.2952(2) 0.54330(19) 0.0186(6) Uani 1 1 d . . . . .
H34 H 0.267539 0.228385 0.567172 0.022 Uiso 1 1 calc R U . . .
C35 C 0.1507(2) 0.3396(2) 0.5788(2) 0.0229(6) Uani 1 1 d . . . . .
H35 H 0.095016 0.307675 0.630358 0.028 Uiso 1 1 calc R U . . .
C36 C 0.1516(2) 0.4392(2) 0.5245(2) 0.0221(6) Uani 1 1 d . . . . .
H36 H 0.096283 0.485719 0.533494 0.027 Uiso 1 1 calc R U . . .
C37 C 0.2479(2) 0.4591(2) 0.4542(2) 0.0186(6) Uani 1 1 d . . . . .
H37 H 0.268553 0.520712 0.408384 0.022 Uiso 1 1 calc R U . . .
C38 C 0.4941(2) 0.46527(18) 0.32376(19) 0.0149(6) Uani 1 1 d . . . . .
C39 C 0.4231(3) 0.53096(19) 0.2551(2) 0.0198(6) Uani 1 1 d . . . . .
H39 H 0.341263 0.515431 0.249028 0.024 Uiso 1 1 calc R U . . .
C40 C 0.4712(3) 0.6186(2) 0.1957(2) 0.0249(7) Uani 1 1 d . . . . .
H40 H 0.421615 0.663701 0.150423 0.030 Uiso 1 1 calc R U . . .
C41 C 0.5915(3) 0.6407(2) 0.2020(2) 0.0253(7) Uani 1 1 d . . . . .
H41 H 0.624923 0.700063 0.159959 0.030 Uiso 1 1 calc R U . . .
C42 C 0.6627(3) 0.5761(2) 0.2695(2) 0.0240(7) Uani 1 1 d . . . . .
H42 H 0.745060 0.591609 0.273942 0.029 Uiso 1 1 calc R U . . .
C43 C 0.6154(2) 0.4891(2) 0.3308(2) 0.0190(6) Uani 1 1 d . . . . .
H43 H 0.664764 0.445564 0.377520 0.023 Uiso 1 1 calc R U . . .
C44 C 0.5470(2) 0.29006(18) 0.48124(18) 0.0145(6) Uani 1 1 d . . . . .
C45 C 0.6280(2) 0.22168(18) 0.46781(19) 0.0169(6) Uani 1 1 d . . . . .
H45 H 0.620699 0.200798 0.414575 0.020 Uiso 1 1 calc R U . . .
C46 C 0.7192(2) 0.18410(19) 0.5319(2) 0.0188(6) Uani 1 1 d . . . . .
H46 H 0.773752 0.137275 0.522515 0.023 Uiso 1 1 calc R U . . .
C47 C 0.7314(2) 0.21427(19) 0.6094(2) 0.0210(6) Uani 1 1 d . . . . .
H47 H 0.795586 0.189872 0.651934 0.025 Uiso 1 1 calc R U . . .
C48 C 0.6490(2) 0.2806(2) 0.6247(2) 0.0206(6) Uani 1 1 d . . . . .
H48 H 0.655693 0.300091 0.678913 0.025 Uiso 1 1 calc R U . . .
C49 C 0.5567(2) 0.31844(19) 0.56096(19) 0.0176(6) Uani 1 1 d . . . . .
H49 H 0.500532 0.363540 0.571751 0.021 Uiso 1 1 calc R U . . .

loop_
_atom_site_aniso_label
_atom_site_aniso_U_11
_atom_site_aniso_U_22
_atom_site_aniso_U_33
_atom_site_aniso_U_23
_atom_site_aniso_U_13
_atom_site_aniso_U_12
Ni1 0.01106(18) 0.01379(18) 0.01461(18) -0.00615(14) 0.00260(14) -0.00194(13)
Fe1 0.0097(2) 0.0166(2) 0.0193(2) -0.00787(17) 0.00103(16) -0.00041(15)
S1 0.0198(4) 0.0201(4) 0.0190(4) -0.0101(3) 0.0051(3) -0.0039(3)
S2 0.0154(4) 0.0207(4) 0.0214(4) -0.0094(3) 0.0067(3) -0.0046(3)
P1 0.0126(3) 0.0130(3) 0.0145(3) -0.0048(3) 0.0004(3) -0.0018(3)
P2 0.0092(3) 0.0136(3) 0.0155(3) -0.0056(3) 0.0004(3) -0.0003(3)
P3 0.0153(4) 0.0232(4) 0.0163(4) -0.0073(3) 0.0010(3) -0.0012(3)
F1 0.0141(8) 0.0422(11) 0.0248(9) -0.0061(8) 0.0034(7) -0.0062(7)
F2 0.0216(9) 0.0428(11) 0.0307(10) -0.0158(9) 0.0003(8) -0.0133(8)
F3 0.0294(10) 0.0469(12) 0.0169(9) -0.0022(8) -0.0053(8) -0.0018(8)
F4 0.0464(12) 0.0423(11) 0.0375(11) -0.0258(9) 0.0075(9) 0.0039(9)
F5 0.0289(10) 0.0240(9) 0.0218(9) -0.0025(7) -0.0013(7) 0.0021(7)
F6 0.0248(9) 0.0238(9) 0.0282(9) -0.0118(8) 0.0002(7) 0.0025(7)
N1 0.0190(13) 0.0179(12) 0.0183(12) -0.0052(10) 0.0042(10) 0.0033(10)
C1 0.0326(19) 0.0262(17) 0.044(2) -0.0172(16) 0.0086(16) -0.0014(14)
C2 0.054(2) 0.0229(18) 0.045(2) -0.0119(16) 0.0155(18) -0.0109(16)
C3 0.059(2) 0.0184(16) 0.0300(18) -0.0058(14) -0.0063(17) 0.0062(16)
C4 0.0330(19) 0.0253(18) 0.050(2) -0.0118(16) -0.0105(17) 0.0072(15)
C5 0.0273(18) 0.0240(17) 0.042(2) -0.0098(15) 0.0013(15) 0.0004(14)
C6 0.0245(16) 0.0187(15) 0.0206(15) -0.0088(12) 0.0029(12) 0.0008(12)
C7 0.0274(16) 0.0228(16) 0.0183(15) -0.0080(13) 0.0017(13) 0.0032(13)
C8 0.0222(16) 0.0300(17) 0.0267(17) -0.0081(14) 0.0047(13) 0.0045(13)
C9 0.0213(16) 0.0283(17) 0.0199(15) -0.0091(13) 0.0086(12) -0.0032(13)
C10 0.0229(17) 0.044(2) 0.0367(19) -0.0144(16) 0.0010(15) -0.0043(15)
C11 0.039(2) 0.044(2) 0.053(2) -0.0266(19) 0.0128(18) -0.0206(18)
C12 0.047(2) 0.0291(19) 0.045(2) -0.0135(17) 0.0164(18) -0.0113(17)
C13 0.042(2) 0.0276(18) 0.0318(18) -0.0077(15) 0.0016(16) 0.0010(15)
C14 0.0325(18) 0.0256(17) 0.0215(16) -0.0059(13) 0.0017(14) -0.0034(14)
C15 0.0209(15) 0.0113(13) 0.0142(14) 0.0006(11) 0.0028(11) 0.0031(11)
C16 0.0143(14) 0.0184(14) 0.0155(14) -0.0056(12) 0.0026(11) -0.0075(11)
C17 0.0211(15) 0.0229(16) 0.0258(16) -0.0104(13) -0.0053(13) 0.0009(12)
C18 0.0283(18) 0.0363(19) 0.0306(18) -0.0146(15) -0.0124(14) 0.0004(14)
C19 0.0321(18) 0.039(2) 0.0314(18) -0.0211(16) -0.0018(15) -0.0106(15)
C20 0.0375(19) 0.0196(16) 0.0310(18) -0.0109(14) 0.0020(15) -0.0077(14)
C21 0.0264(16) 0.0175(15) 0.0192(15) -0.0053(12) 0.0001(12) -0.0051(12)
C22 0.0173(14) 0.0122(13) 0.0160(14) -0.0056(11) 0.0007(11) -0.0006(11)
C23 0.0189(15) 0.0200(15) 0.0226(15) -0.0059(12) 0.0004(12) -0.0026(12)
C24 0.0270(17) 0.0215(16) 0.0250(16) -0.0007(13) 0.0061(13) -0.0047(13)
C25 0.0405(19) 0.0204(16) 0.0153(15) -0.0011(12) 0.0014(14) 0.0039(14)
C26 0.0264(17) 0.0213(16) 0.0242(16) -0.0078(13) -0.0088(13) 0.0055(13)
C27 0.0166(14) 0.0184(15) 0.0237(15) -0.0077(12) 0.0007(12) -0.0013(11)
C28 0.0124(14) 0.0182(14) 0.0184(14) -0.0084(12) -0.0014(11) -0.0007(11)
C29 0.0143(14) 0.0179(14) 0.0190(14) -0.0067(12) -0.0034(11) -0.0027(11)
C30 0.0147(14) 0.0179(15) 0.0292(16) -0.0098(13) -0.0101(12) 0.0012(11)
C31 0.0104(14) 0.0263(16) 0.0330(17) -0.0157(14) -0.0009(12) -0.0012(12)
C32 0.0122(14) 0.0189(15) 0.0281(16) -0.0085(13) 0.0019(12) -0.0057(11)
C33 0.0105(13) 0.0187(14) 0.0171(14) -0.0086(12) -0.0009(11) -0.0002(11)
C34 0.0168(15) 0.0215(15) 0.0186(14) -0.0085(12) 0.0008(12) 0.0000(12)
C35 0.0148(15) 0.0370(18) 0.0206(15) -0.0149(14) 0.0013(12) -0.0009(13)
C36 0.0159(15) 0.0304(17) 0.0285(16) -0.0209(14) -0.0028(12) 0.0070(12)
C37 0.0123(14) 0.0178(14) 0.0296(16) -0.0127(13) -0.0053(12) 0.0016(11)
C38 0.0140(14) 0.0142(14) 0.0193(14) -0.0096(12) 0.0027(11) -0.0012(11)
C39 0.0159(14) 0.0194(15) 0.0242(15) -0.0073(12) -0.0047(12) 0.0000(12)
C40 0.0299(17) 0.0180(15) 0.0231(16) -0.0024(13) -0.0019(13) 0.0005(13)
C41 0.0312(18) 0.0183(15) 0.0251(16) -0.0066(13) 0.0085(14) -0.0111(13)
C42 0.0169(15) 0.0280(17) 0.0293(17) -0.0129(14) 0.0030(13) -0.0085(13)
C43 0.0149(14) 0.0196(15) 0.0232(15) -0.0083(12) 0.0004(12) -0.0027(11)
C44 0.0096(13) 0.0144(14) 0.0165(14) -0.0018(11) 0.0014(11) -0.0032(10)
C45 0.0157(14) 0.0141(14) 0.0205(15) -0.0057(12) 0.0008(12) -0.0037(11)
C46 0.0125(14) 0.0130(14) 0.0278(16) -0.0035(12) 0.0007(12) 0.0006(11)
C47 0.0157(15) 0.0180(15) 0.0259(16) -0.0027(12) -0.0065(12) 0.0006(12)
C48 0.0217(15) 0.0218(15) 0.0203(15) -0.0092(12) -0.0063(12) -0.0011(12)
C49 0.0161(14) 0.0169(14) 0.0203(15) -0.0071(12) -0.0003(12) -0.0001(11)

loop_
_atom_type_symbol
_atom_type_description
_atom_type_scat_dispersion_real
_atom_type_scat_dispersion_imag
_atom_type_scat_source
C C 0.0033 0.0016 'International Tables Vol C Tables 4.2.6.8 and 6.1.1.4'
H H 0.0000 0.0000 'International Tables Vol C Tables 4.2.6.8 and 6.1.1.4'
F F 0.0171 0.0103 'International Tables Vol C Tables 4.2.6.8 and 6.1.1.4'
Fe Fe 0.3463 0.8444 'International Tables Vol C Tables 4.2.6.8 and 6.1.1.4'
N N 0.0061 0.0033 'International Tables Vol C Tables 4.2.6.8 and 6.1.1.4'
Ni Ni 0.3393 1.1124 'International Tables Vol C Tables 4.2.6.8 and 6.1.1.4'
P P 0.1023 0.0942 'International Tables Vol C Tables 4.2.6.8 and 6.1.1.4'
S S 0.1246 0.1234 'International Tables Vol C Tables 4.2.6.8 and 6.1.1.4'

loop_
_geom_angle_atom_site_label_1
_geom_angle_atom_site_label_2
_geom_angle_atom_site_label_3
_geom_angle
_geom_angle_site_symmetry_1
_geom_angle_site_symmetry_3
_geom_angle_publ_flag
P1 Ni1 S1 91.67(3) . . ?
P1 Ni1 P2 100.50(3) . . ?
S1 Ni1 P2 167.69(3) . . ?
P1 Ni1 S2 170.26(3) . . ?
S1 Ni1 S2 78.60(3) . . ?
P2 Ni1 S2 89.23(3) . . ?
C28 Fe1 C33 109.41(10) . . ?
C28 Fe1 C29 41.54(10) . . ?
C33 Fe1 C29 110.09(11) . . ?
C28 Fe1 C32 42.01(10) . . ?
C33 Fe1 C32 139.22(11) . . ?
C29 Fe1 C32 69.36(11) . . ?
C28 Fe1 C34 108.61(11) . . ?
C33 Fe1 C34 41.49(10) . . ?
C29 Fe1 C34 137.63(11) . . ?
C32 Fe1 C34 110.29(11) . . ?
C28 Fe1 C37 140.07(11) . . ?
C33 Fe1 C37 41.44(10) . . ?
C29 Fe1 C37 112.61(11) . . ?
C32 Fe1 C37 177.84(11) . . ?
C34 Fe1 C37 68.96(11) . . ?
C28 Fe1 C36 176.19(11) . . ?
C33 Fe1 C36 68.61(10) . . ?
C29 Fe1 C36 141.94(11) . . ?
C32 Fe1 C36 137.58(11) . . ?
C34 Fe1 C36 67.70(11) . . ?
C37 Fe1 C36 40.29(11) . . ?
C28 Fe1 C35 136.59(11) . . ?
C33 Fe1 C35 68.89(11) . . ?
C29 Fe1 C35 177.76(11) . . ?
C32 Fe1 C35 109.99(12) . . ?
C34 Fe1 C35 40.33(10) . . ?
C37 Fe1 C35 68.07(11) . . ?
C36 Fe1 C35 39.88(11) . . ?
C28 Fe1 C31 69.11(11) . . ?
C33 Fe1 C31 178.07(11) . . ?
C29 Fe1 C31 67.98(11) . . ?
C32 Fe1 C31 40.37(11) . . ?
C34 Fe1 C31 139.89(11) . . ?
C37 Fe1 C31 139.07(11) . . ?
C36 Fe1 C31 112.94(11) . . ?
C35 Fe1 C31 113.02(11) . . ?
C28 Fe1 C30 69.19(11) . . ?
C33 Fe1 C30 138.59(11) . . ?
C29 Fe1 C30 40.49(10) . . ?
C32 Fe1 C30 68.29(11) . . ?
C34 Fe1 C30 177.79(11) . . ?
C37 Fe1 C30 112.52(11) . . ?
C36 Fe1 C30 114.51(11) . . ?
C35 Fe1 C30 141.51(11) . . ?
C31 Fe1 C30 39.95(11) . . ?
C15 S1 Ni1 86.13(9) . . ?
C15 S2 Ni1 85.74(9) . . ?
C28 P1 C22 108.38(12) . . ?
C28 P1 C16 103.77(12) . . ?
C22 P1 C16 105.72(12) . . ?
C28 P1 Ni1 113.49(9) . . ?
C22 P1 Ni1 112.47(9) . . ?
C16 P1 Ni1 112.37(9) . . ?
C33 P2 C44 103.07(12) . . ?
C33 P2 C38 104.63(12) . . ?
C44 P2 C38 104.80(12) . . ?
C33 P2 Ni1 123.22(9) . . ?
C44 P2 Ni1 111.30(9) . . ?
C38 P2 Ni1 108.26(8) . . ?
F2 P3 F6 90.29(9) . . ?
F2 P3 F5 90.06(9) . . ?
F6 P3 F5 89.65(9) . . ?
F2 P3 F4 90.42(10) . . ?
F6 P3 F4 179.12(10) . . ?
F5 P3 F4 89.83(10) . . ?
F2 P3 F3 90.29(9) . . ?
F6 P3 F3 90.31(9) . . ?
F5 P3 F3 179.64(10) . . ?
F4 P3 F3 90.20(10) . . ?
F2 P3 F1 179.56(11) . . ?
F6 P3 F1 89.54(9) . . ?
F5 P3 F1 90.34(9) . . ?
F4 P3 F1 89.76(10) . . ?
F3 P3 F1 89.30(9) . . ?
C15 N1 C7 120.4(2) . . ?
C15 N1 C8 119.6(2) . . ?
C7 N1 C8 119.8(2) . . ?
C2 C1 C6 120.1(3) . . ?
C2 C1 H1 120.0 . . ?
C6 C1 H1 120.0 . . ?
C3 C2 C1 120.5(3) . . ?
C3 C2 H2 119.7 . . ?
C1 C2 H2 119.7 . . ?
C4 C3 C2 119.5(3) . . ?
C4 C3 H3 120.2 . . ?
C2 C3 H3 120.2 . . ?
C3 C4 C5 120.4(3) . . ?
C3 C4 H4 119.8 . . ?
C5 C4 H4 119.8 . . ?
C4 C5 C6 121.0(3) . . ?
C4 C5 H5 119.5 . . ?
C6 C5 H5 119.5 . . ?
C5 C6 C1 118.5(3) . . ?
C5 C6 C7 120.5(3) . . ?
C1 C6 C7 121.0(3) . . ?
N1 C7 C6 113.2(2) . . ?
N1 C7 H7A 108.9 . . ?
C6 C7 H7A 108.9 . . ?
N1 C7 H7B 108.9 . . ?
C6 C7 H7B 108.9 . . ?
H7A C7 H7B 107.8 . . ?
N1 C8 C9 114.1(2) . . ?
N1 C8 H8A 108.7 . . ?
C9 C8 H8A 108.7 . . ?
N1 C8 H8B 108.7 . . ?
C9 C8 H8B 108.7 . . ?
H8A C8 H8B 107.6 . . ?
C10 C9 C14 118.9(3) . . ?
C10 C9 C8 119.4(3) . . ?
C14 C9 C8 121.7(3) . . ?
C9 C10 C11 120.6(3) . . ?
C9 C10 H10 119.7 . . ?
C11 C10 H10 119.7 . . ?
C12 C11 C10 119.8(3) . . ?
C12 C11 H11 120.1 . . ?
C10 C11 H11 120.1 . . ?
C13 C12 C11 119.8(3) . . ?
C13 C12 H12 120.1 . . ?
C11 C12 H12 120.1 . . ?
C12 C13 C14 119.5(3) . . ?
C12 C13 H13 120.2 . . ?
C14 C13 H13 120.2 . . ?
C9 C14 C13 121.3(3) . . ?
C9 C14 H14 119.3 . . ?
C13 C14 H14 119.3 . . ?
N1 C15 S2 125.2(2) . . ?
N1 C15 S1 125.4(2) . . ?
S2 C15 S1 109.40(14) . . ?
C17 C16 C21 118.8(2) . . ?
C17 C16 P1 119.4(2) . . ?
C21 C16 P1 121.0(2) . . ?
C16 C17 C18 120.6(3) . . ?
C16 C17 H17 119.7 . . ?
C18 C17 H17 119.7 . . ?
C19 C18 C17 119.7(3) . . ?
C19 C18 H18 120.1 . . ?
C17 C18 H18 120.1 . . ?
C20 C19 C18 120.3(3) . . ?
C20 C19 H19 119.8 . . ?
C18 C19 H19 119.8 . . ?
C19 C20 C21 120.1(3) . . ?
C19 C20 H20 120.0 . . ?
C21 C20 H20 120.0 . . ?
C20 C21 C16 120.4(3) . . ?
C20 C21 H21 119.8 . . ?
C16 C21 H21 119.8 . . ?
C27 C22 C23 118.4(2) . . ?
C27 C22 P1 119.3(2) . . ?
C23 C22 P1 122.2(2) . . ?
C24 C23 C22 120.8(3) . . ?
C24 C23 H23 119.6 . . ?
C22 C23 H23 119.6 . . ?
C23 C24 C25 119.8(3) . . ?
C23 C24 H24 120.1 . . ?
C25 C24 H24 120.1 . . ?
C26 C25 C24 120.4(3) . . ?
C26 C25 H25 119.8 . . ?
C24 C25 H25 119.8 . . ?
C25 C26 C27 120.0(3) . . ?
C25 C26 H26 120.0 . . ?
C27 C26 H26 120.0 . . ?
C26 C27 C22 120.7(3) . . ?
C26 C27 H27 119.7 . . ?
C22 C27 H27 119.7 . . ?
C29 C28 C32 106.9(2) . . ?
C29 C28 P1 122.5(2) . . ?
C32 C28 P1 130.4(2) . . ?
C29 C28 Fe1 70.26(15) . . ?
C32 C28 Fe1 70.10(15) . . ?
P1 C28 Fe1 122.08(14) . . ?
C30 C29 C28 108.7(2) . . ?
C30 C29 Fe1 71.51(16) . . ?
C28 C29 Fe1 68.20(15) . . ?
C30 C29 H29 125.7 . . ?
C28 C29 H29 125.7 . . ?
Fe1 C29 H29 126.2 . . ?
C31 C30 C29 107.7(2) . . ?
C31 C30 Fe1 69.71(16) . . ?
C29 C30 Fe1 67.99(15) . . ?
C31 C30 H30 126.1 . . ?
C29 C30 H30 126.1 . . ?
Fe1 C30 H30 127.7 . . ?
C32 C31 C30 109.1(2) . . ?
C32 C31 Fe1 68.45(15) . . ?
C30 C31 Fe1 70.33(15) . . ?
C32 C31 H31 125.4 . . ?
C30 C31 H31 125.4 . . ?
Fe1 C31 H31 127.4 . . ?
C31 C32 C28 107.6(2) . . ?
C31 C32 Fe1 71.18(16) . . ?
C28 C32 Fe1 67.89(15) . . ?
C31 C32 H32 126.2 . . ?
C28 C32 H32 126.2 . . ?
Fe1 C32 H32 126.3 . . ?
C34 C33 C37 106.7(2) . . ?
C34 C33 P2 124.5(2) . . ?
C37 C33 P2 128.8(2) . . ?
C34 C33 Fe1 69.63(15) . . ?
C37 C33 Fe1 69.99(14) . . ?
P2 C33 Fe1 123.07(13) . . ?
C35 C34 C33 108.4(2) . . ?
C35 C34 Fe1 70.78(16) . . ?
C33 C34 Fe1 68.89(15) . . ?
C35 C34 H34 125.8 . . ?
C33 C34 H34 125.8 . . ?
Fe1 C34 H34 126.1 . . ?
C36 C35 C34 108.1(2) . . ?
C36 C35 Fe1 69.97(16) . . ?
C34 C35 Fe1 68.89(16) . . ?
C36 C35 H35 125.9 . . ?
C34 C35 H35 125.9 . . ?
Fe1 C35 H35 126.8 . . ?
C35 C36 C37 109.3(2) . . ?
C35 C36 Fe1 70.15(16) . . ?
C37 C36 Fe1 69.35(15) . . ?
C35 C36 H36 125.4 . . ?
C37 C36 H36 125.4 . . ?
Fe1 C36 H36 126.7 . . ?
C36 C37 C33 107.5(2) . . ?
C36 C37 Fe1 70.36(16) . . ?
C33 C37 Fe1 68.57(14) . . ?
C36 C37 H37 126.2 . . ?
C33 C37 H37 126.2 . . ?
Fe1 C37 H37 126.4 . . ?
C39 C38 C43 118.9(2) . . ?
C39 C38 P2 119.5(2) . . ?
C43 C38 P2 121.3(2) . . ?
C40 C39 C38 120.4(3) . . ?
C40 C39 H39 119.8 . . ?
C38 C39 H39 119.8 . . ?
C39 C40 C41 120.2(3) . . ?
C39 C40 H40 119.9 . . ?
C41 C40 H40 119.9 . . ?
C42 C41 C40 119.9(3) . . ?
C42 C41 H41 120.1 . . ?
C40 C41 H41 120.1 . . ?
C41 C42 C43 120.6(3) . . ?
C41 C42 H42 119.7 . . ?
C43 C42 H42 119.7 . . ?
C42 C43 C38 119.9(3) . . ?
C42 C43 H43 120.0 . . ?
C38 C43 H43 120.0 . . ?
C45 C44 C49 119.4(2) . . ?
C45 C44 P2 120.4(2) . . ?
C49 C44 P2 120.1(2) . . ?
C46 C45 C44 120.2(2) . . ?
C46 C45 H45 119.9 . . ?
C44 C45 H45 119.9 . . ?
C47 C46 C45 120.5(2) . . ?
C47 C46 H46 119.8 . . ?
C45 C46 H46 119.8 . . ?
C46 C47 C48 119.6(3) . . ?
C46 C47 H47 120.2 . . ?
C48 C47 H47 120.2 . . ?
C47 C48 C49 120.3(3) . . ?
C47 C48 H48 119.9 . . ?
C49 C48 H48 119.9 . . ?
C48 C49 C44 119.9(2) . . ?
C48 C49 H49 120.0 . . ?
C44 C49 H49 120.0 . . ?

loop_
_geom_bond_atom_site_label_1
_geom_bond_atom_site_label_2
_geom_bond_distance
_geom_bond_site_symmetry_2
_geom_bond_publ_flag
Ni1 P1 2.2015(8) . ?
Ni1 S1 2.2094(7) . ?
Ni1 P2 2.2099(7) . ?
Ni1 S2 2.2258(8) . ?
Fe1 C28 2.003(3) . ?
Fe1 C33 2.030(3) . ?
Fe1 C29 2.031(3) . ?
Fe1 C32 2.033(3) . ?
Fe1 C34 2.040(3) . ?
Fe1 C37 2.049(3) . ?
Fe1 C36 2.063(3) . ?
Fe1 C35 2.065(3) . ?
Fe1 C31 2.069(3) . ?
Fe1 C30 2.078(3) . ?
S1 C15 1.724(3) . ?
S2 C15 1.718(3) . ?
P1 C28 1.801(3) . ?
P1 C22 1.823(3) . ?
P1 C16 1.823(3) . ?
P2 C33 1.800(3) . ?
P2 C44 1.822(3) . ?
P2 C38 1.825(3) . ?
P3 F2 1.5982(17) . ?
P3 F6 1.5985(16) . ?
P3 F5 1.5988(17) . ?
P3 F4 1.6001(18) . ?
P3 F3 1.6045(17) . ?
P3 F1 1.6097(17) . ?
N1 C15 1.314(3) . ?
N1 C7 1.494(3) . ?
N1 C8 1.496(4) . ?
C1 C2 1.392(4) . ?
C1 C6 1.393(4) . ?
C1 H1 0.9500 . ?
C2 C3 1.385(5) . ?
C2 H2 0.9500 . ?
C3 C4 1.374(5) . ?
C3 H3 0.9500 . ?
C4 C5 1.381(4) . ?
C4 H4 0.9500 . ?
C5 C6 1.391(4) . ?
C5 H5 0.9500 . ?
C6 C7 1.509(4) . ?
C7 H7A 0.9900 . ?
C7 H7B 0.9900 . ?
C8 C9 1.514(4) . ?
C8 H8A 0.9900 . ?
C8 H8B 0.9900 . ?
C9 C10 1.383(4) . ?
C9 C14 1.383(4) . ?
C10 C11 1.393(5) . ?
C10 H10 0.9500 . ?
C11 C12 1.391(5) . ?
C11 H11 0.9500 . ?
C12 C13 1.384(5) . ?
C12 H12 0.9500 . ?
C13 C14 1.387(4) . ?
C13 H13 0.9500 . ?
C14 H14 0.9500 . ?
C16 C17 1.388(4) . ?
C16 C21 1.401(4) . ?
C17 C18 1.391(4) . ?
C17 H17 0.9500 . ?
C18 C19 1.387(4) . ?
C18 H18 0.9500 . ?
C19 C20 1.378(4) . ?
C19 H19 0.9500 . ?
C20 C21 1.387(4) . ?
C20 H20 0.9500 . ?
C21 H21 0.9500 . ?
C22 C27 1.398(4) . ?
C22 C23 1.398(4) . ?
C23 C24 1.385(4) . ?
C23 H23 0.9500 . ?
C24 C25 1.389(4) . ?
C24 H24 0.9500 . ?
C25 C26 1.377(4) . ?
C25 H25 0.9500 . ?
C26 C27 1.389(4) . ?
C26 H26 0.9500 . ?
C27 H27 0.9500 . ?
C28 C29 1.431(4) . ?
C28 C32 1.447(4) . ?
C29 C30 1.422(4) . ?
C29 H29 0.9500 . ?
C30 C31 1.417(4) . ?
C30 H30 0.9500 . ?
C31 C32 1.416(4) . ?
C31 H31 0.9500 . ?
C32 H32 0.9500 . ?
C33 C34 1.442(4) . ?
C33 C37 1.443(4) . ?
C34 C35 1.415(4) . ?
C34 H34 0.9500 . ?
C35 C36 1.408(4) . ?
C35 H35 0.9500 . ?
C36 C37 1.416(4) . ?
C36 H36 0.9500 . ?
C37 H37 0.9500 . ?
C38 C39 1.396(4) . ?
C38 C43 1.405(4) . ?
C39 C40 1.384(4) . ?
C39 H39 0.9500 . ?
C40 C41 1.385(4) . ?
C40 H40 0.9500 . ?
C41 C42 1.382(4) . ?
C41 H41 0.9500 . ?
C42 C43 1.383(4) . ?
C42 H42 0.9500 . ?
C43 H43 0.9500 . ?
C44 C45 1.395(4) . ?
C44 C49 1.395(4) . ?
C45 C46 1.387(4) . ?
C45 H45 0.9500 . ?
C46 C47 1.383(4) . ?
C46 H46 0.9500 . ?
C47 C48 1.392(4) . ?
C47 H47 0.9500 . ?
C48 C49 1.393(4) . ?
C48 H48 0.9500 . ?
C49 H49 0.9500 . ?

loop_
_geom_torsion_atom_site_label_1
_geom_torsion_atom_site_label_2
_geom_torsion_atom_site_label_3
_geom_torsion_atom_site_label_4
_geom_torsion
_geom_torsion_site_symmetry_1
_geom_torsion_site_symmetry_2
_geom_torsion_site_symmetry_3
_geom_torsion_site_symmetry_4
_geom_torsion_publ_flag
C6 C1 C2 C3 0.1(5) . . . . ?
C1 C2 C3 C4 -0.8(5) . . . . ?
C2 C3 C4 C5 0.7(5) . . . . ?
C3 C4 C5 C6 0.2(5) . . . . ?
C4 C5 C6 C1 -0.9(5) . . . . ?
C4 C5 C6 C7 178.4(3) . . . . ?
C2 C1 C6 C5 0.7(5) . . . . ?
C2 C1 C6 C7 -178.6(3) . . . . ?
C15 N1 C7 C6 -85.1(3) . . . . ?
C8 N1 C7 C6 90.4(3) . . . . ?
C5 C6 C7 N1 -74.8(3) . . . . ?
C1 C6 C7 N1 104.5(3) . . . . ?
C15 N1 C8 C9 -60.3(3) . . . . ?
C7 N1 C8 C9 124.2(3) . . . . ?
N1 C8 C9 C10 145.2(3) . . . . ?
N1 C8 C9 C14 -36.0(4) . . . . ?
C14 C9 C10 C11 0.3(4) . . . . ?
C8 C9 C10 C11 179.1(3) . . . . ?
C9 C10 C11 C12 0.7(5) . . . . ?
C10 C11 C12 C13 -0.9(5) . . . . ?
C11 C12 C13 C14 0.1(5) . . . . ?
C10 C9 C14 C13 -1.1(4) . . . . ?
C8 C9 C14 C13 -179.9(3) . . . . ?
C12 C13 C14 C9 0.9(5) . . . . ?
C7 N1 C15 S2 179.91(19) . . . . ?
C8 N1 C15 S2 4.4(4) . . . . ?
C7 N1 C15 S1 0.2(4) . . . . ?
C8 N1 C15 S1 -175.3(2) . . . . ?
Ni1 S2 C15 N1 -176.6(2) . . . . ?
Ni1 S2 C15 S1 3.16(12) . . . . ?
Ni1 S1 C15 N1 176.5(2) . . . . ?
Ni1 S1 C15 S2 -3.18(12) . . . . ?
C28 P1 C16 C17 35.3(2) . . . . ?
C22 P1 C16 C17 149.3(2) . . . . ?
Ni1 P1 C16 C17 -87.7(2) . . . . ?
C28 P1 C16 C21 -154.9(2) . . . . ?
C22 P1 C16 C21 -40.9(2) . . . . ?
Ni1 P1 C16 C21 82.1(2) . . . . ?
C21 C16 C17 C18 -1.3(4) . . . . ?
P1 C16 C17 C18 168.7(2) . . . . ?
C16 C17 C18 C19 1.3(5) . . . . ?
C17 C18 C19 C20 -0.4(5) . . . . ?
C18 C19 C20 C21 -0.4(5) . . . . ?
C19 C20 C21 C16 0.4(4) . . . . ?
C17 C16 C21 C20 0.4(4) . . . . ?
P1 C16 C21 C20 -169.4(2) . . . . ?
C28 P1 C22 C27 -127.6(2) . . . . ?
C16 P1 C22 C27 121.7(2) . . . . ?
Ni1 P1 C22 C27 -1.3(2) . . . . ?
C28 P1 C22 C23 49.5(2) . . . . ?
C16 P1 C22 C23 -61.2(2) . . . . ?
Ni1 P1 C22 C23 175.78(19) . . . . ?
C27 C22 C23 C24 2.4(4) . . . . ?
P1 C22 C23 C24 -174.6(2) . . . . ?
C22 C23 C24 C25 -1.3(4) . . . . ?
C23 C24 C25 C26 -0.8(4) . . . . ?
C24 C25 C26 C27 1.6(4) . . . . ?
C25 C26 C27 C22 -0.4(4) . . . . ?
C23 C22 C27 C26 -1.6(4) . . . . ?
P1 C22 C27 C26 175.6(2) . . . . ?
C22 P1 C28 C29 153.6(2) . . . . ?
C16 P1 C28 C29 -94.4(2) . . . . ?
Ni1 P1 C28 C29 27.9(2) . . . . ?
C22 P1 C28 C32 -22.6(3) . . . . ?
C16 P1 C28 C32 89.4(3) . . . . ?
Ni1 P1 C28 C32 -148.3(2) . . . . ?
C22 P1 C28 Fe1 67.75(18) . . . . ?
C16 P1 C28 Fe1 179.80(15) . . . . ?
Ni1 P1 C28 Fe1 -57.94(17) . . . . ?
C32 C28 C29 C30 0.5(3) . . . . ?
P1 C28 C29 C30 -176.43(19) . . . . ?
Fe1 C28 C29 C30 -60.30(18) . . . . ?
C32 C28 C29 Fe1 60.84(18) . . . . ?
P1 C28 C29 Fe1 -116.13(19) . . . . ?
C28 C29 C30 C31 -0.3(3) . . . . ?
Fe1 C29 C30 C31 -58.56(19) . . . . ?
C28 C29 C30 Fe1 58.26(18) . . . . ?
C29 C30 C31 C32 -0.1(3) . . . . ?
Fe1 C30 C31 C32 -57.55(19) . . . . ?
C29 C30 C31 Fe1 57.50(18) . . . . ?
C30 C31 C32 C28 0.4(3) . . . . ?
Fe1 C31 C32 C28 -58.30(18) . . . . ?
C30 C31 C32 Fe1 58.69(19) . . . . ?
C29 C28 C32 C31 -0.6(3) . . . . ?
P1 C28 C32 C31 176.1(2) . . . . ?
Fe1 C28 C32 C31 60.38(19) . . . . ?
C29 C28 C32 Fe1 -60.94(17) . . . . ?
P1 C28 C32 Fe1 115.7(2) . . . . ?
C44 P2 C33 C34 -59.0(2) . . . . ?
C38 P2 C33 C34 -168.4(2) . . . . ?
Ni1 P2 C33 C34 67.7(2) . . . . ?
C44 P2 C33 C37 124.3(2) . . . . ?
C38 P2 C33 C37 14.9(3) . . . . ?
Ni1 P2 C33 C37 -109.0(2) . . . . ?
C44 P2 C33 Fe1 -145.74(15) . . . . ?
C38 P2 C33 Fe1 104.89(17) . . . . ?
Ni1 P2 C33 Fe1 -19.0(2) . . . . ?
C37 C33 C34 C35 0.5(3) . . . . ?
P2 C33 C34 C35 -176.82(19) . . . . ?
Fe1 C33 C34 C35 -60.01(19) . . . . ?
C37 C33 C34 Fe1 60.48(17) . . . . ?
P2 C33 C34 Fe1 -116.8(2) . . . . ?
C33 C34 C35 C36 -0.3(3) . . . . ?
Fe1 C34 C35 C36 -59.17(19) . . . . ?
C33 C34 C35 Fe1 58.83(18) . . . . ?
C34 C35 C36 C37 0.1(3) . . . . ?
Fe1 C35 C36 C37 -58.43(19) . . . . ?
C34 C35 C36 Fe1 58.50(19) . . . . ?
C35 C36 C37 C33 0.2(3) . . . . ?
Fe1 C36 C37 C33 -58.69(18) . . . . ?
C35 C36 C37 Fe1 58.92(19) . . . . ?
C34 C33 C37 C36 -0.4(3) . . . . ?
P2 C33 C37 C36 176.7(2) . . . . ?
Fe1 C33 C37 C36 59.81(18) . . . . ?
C34 C33 C37 Fe1 -60.25(18) . . . . ?
P2 C33 C37 Fe1 116.9(2) . . . . ?
C33 P2 C38 C39 -66.0(2) . . . . ?
C44 P2 C38 C39 -174.1(2) . . . . ?
Ni1 P2 C38 C39 67.1(2) . . . . ?
C33 P2 C38 C43 120.9(2) . . . . ?
C44 P2 C38 C43 12.8(2) . . . . ?
Ni1 P2 C38 C43 -106.1(2) . . . . ?
C43 C38 C39 C40 -0.7(4) . . . . ?
P2 C38 C39 C40 -174.0(2) . . . . ?
C38 C39 C40 C41 1.9(4) . . . . ?
C39 C40 C41 C42 -1.7(4) . . . . ?
C40 C41 C42 C43 0.4(4) . . . . ?
C41 C42 C43 C38 0.8(4) . . . . ?
C39 C38 C43 C42 -0.6(4) . . . . ?
P2 C38 C43 C42 172.6(2) . . . . ?
C33 P2 C44 C45 149.0(2) . . . . ?
C38 P2 C44 C45 -101.8(2) . . . . ?
Ni1 P2 C44 C45 15.0(2) . . . . ?
C33 P2 C44 C49 -33.6(2) . . . . ?
C38 P2 C44 C49 75.6(2) . . . . ?
Ni1 P2 C44 C49 -167.57(18) . . . . ?
C49 C44 C45 C46 -1.6(4) . . . . ?
P2 C44 C45 C46 175.9(2) . . . . ?
C44 C45 C46 C47 -0.4(4) . . . . ?
C45 C46 C47 C48 2.0(4) . . . . ?
C46 C47 C48 C49 -1.8(4) . . . . ?
C47 C48 C49 C44 -0.2(4) . . . . ?
C45 C44 C49 C48 1.8(4) . . . . ?
P2 C44 C49 C48 -175.6(2) . . . . ?
